data_1535442
loop_
_publ_author_name
'Hodorowicz, S.A.'
'Eick, H.A.'

_publ_section_title
;
 An X-Ray Diffraction Study of the Sr Brx I2-x System
;
_journal_name_full 'Journal of Solid State Chemistry'
_journal_page_first 313
_journal_page_last 320
_journal_volume 46
_journal_year 1983
_chemical_formula_sum 'Br1.6 I0.4 Sr'
_chemical_name_systematic 'Sr Br1.60 I.40'
_space_group_IT_number 85
_symmetry_space_group_name_Hall '-P 4a'
_symmetry_space_group_name_H-M 'P 4/n :2'
_cell_angle_alpha 90
_cell_angle_beta 90
_cell_angle_gamma 90
_cell_formula_units_Z 10
_cell_length_a 11.828
_cell_length_b 11.828
_cell_length_c 7.251
_cell_volume 1014.426
_citation_journal_id_ASTM JSSCBI
_cod_data_source_file Hodorowicz_JSSCBI_1983_146.cif
_cod_data_source_block Br1.6I0.4Sr1
_cod_original_formula_sum 'Br1.6 I0.4 Sr1'
_cod_database_code 1535442

loop_
_symmetry_equiv_pos_as_xyz
x,y,z
-y+1/2,x,z
-x+1/2,-y+1/2,z
y,-x+1/2,z
-x,-y,-z
y-1/2,-x,-z
x-1/2,y-1/2,-z
-y,x-1/2,-z

loop_
_atom_site_label
_atom_site_type_symbol
_atom_site_fract_x
_atom_site_fract_y
_atom_site_fract_z
_atom_site_occupancy
_atom_site_U_iso_or_equiv
Br4 Br-1 0.25 0.75 0.5 1 0.0
I1 I-1 0.1531 0.459 0.6253 0.25 0.0
Sr1 Sr+2 0.1045 0.5856 0.2476 1 0.0
I2 I-1 0.3388 0.4572 0.0963 0.25 0.0
Br3 Br-1 0.25 0.75 0 1 0.0
Br1 Br-1 0.1531 0.459 0.6253 0.75 0.0
Sr2 Sr+2 0.25 0.25 0.7483 1 0.0
Br2 Br-1 0.3388 0.4572 0.0963 0.75 0.0
